data_9011614
loop_
_publ_author_name
'Davey, W. P.'

_publ_section_title
;
 Lattice constants of twelve common metals
 Locality: synthetic
 Note: lattice parameter is average of runs 1 & 2
;
_journal_name_full 'Physical Review'
_journal_page_first 753
_journal_page_last 761
_journal_paper_doi 10.1103/PhysRev.25.753
_journal_volume 25
_journal_year 1925
_chemical_formula_sum Bi
_chemical_name_common Bismuth
_chemical_name_mineral Bismuth
_chemical_name_systematic Bismuth
_space_group_IT_number 194
_symmetry_space_group_name_Hall '-P 6c 2c'
_symmetry_space_group_name_H-M 'P 63/m m c'
_cell_angle_alpha 90
_cell_angle_beta 90
_cell_angle_gamma 120
_cell_formula_units_Z 2
_cell_length_a 4.539
_cell_length_b 4.539
_cell_length_c 11.829
_cell_volume 211.057
_exptl_crystal_density_diffrn 3.288
_cod_depositor_comments
;
 Added the _cell_formula_units_Z data item.

 Antanas Vaitkus,
 2021-04-23

 Marked entry as being related to AMCSD entry 0015135.

 Antanas Vaitkus,
 2021-04-28
;
_cod_database_code 9011614

loop_
_symmetry_equiv_pos_as_xyz
x,y,z
-x,-x+y,1/2+z
x,x-y,1/2-z
-x+y,-x,1/2-z
x-y,x,1/2+z
-y,-x,z
y,x,-z
y,-x+y,-z
-y,x-y,z
x-y,-y,1/2+z
-x+y,y,1/2-z
x,y,1/2-z
-x,-y,1/2+z
x,x-y,z
-x,-x+y,-z
x-y,x,-z
-x+y,-x,z
y,x,1/2+z
-y,-x,1/2-z
-y,x-y,1/2-z
y,-x+y,1/2+z
-x+y,y,z
x-y,-y,-z
-x,-y,-z

loop_
_atom_site_label
_atom_site_fract_x
_atom_site_fract_y
_atom_site_fract_z
Bi 0.33333 0.66667 0.25000

loop_
_cod_changelog_entry_id
_cod_changelog_entry_author
_cod_changelog_entry_date
_cod_changelog_entry_text
1 'Vaitkus, Antanas' 2024-11-26T16:06:10+02:00
;
 Added the '_chemical_name_systematic' data item.
;

loop_
_cod_related_entry_id
_cod_related_entry_database
_cod_related_entry_code
1 AMCSD 0015135
